data_9016933
loop_
_publ_author_name
'Danisi, R. M.'
'Armbruster, T.'
'Lazic, B.'
'Vulic, P.'
'Kaindl, R.'
'Dimitrijevic, R.'
'Kahlenberg, V.'

_publ_section_title
;
 In situ dehydration behavior of veszelyite (Cu,Zn)2Zn(PO4)(OH)3*2H2O:
 A single-crystal X-ray study
 Note: T = 296 K
;
_journal_name_full 'American Mineralogist'
_journal_page_first 1261
_journal_page_last 1269
_journal_volume 98
_journal_year 2013
_chemical_compound_source 'Zdravo Vrelo, near Kresevo (Bosnia and Herzegovina)'
_chemical_formula_sum 'Cu2 H7 O9 P Zn'
_chemical_name_mineral Veszelyite
_space_group_IT_number 14
_space_group_name_Hall '-P 2ybc'
_space_group_name_H-M_alt 'P 1 21/c 1'
_symmetry_space_group_name_H-M 'P 1 21/c 1'
_cell_angle_alpha 90
_cell_angle_beta 103.3040
_cell_angle_gamma 90
_cell_formula_units_Z 4
_cell_length_a 7.5096
_cell_length_b 10.2281
_cell_length_c 9.8258
_cell_volume 734.455
_database_code_amcsd 0019907
_diffrn_ambient_temperature 296
_exptl_crystal_density_diffrn 3.387
_cod_data_source_file inputs/fixed/downloads/05/05561.cif
_cod_data_source_block 05561
_cod_original_formula_sum 'Cu2 Zn P O9 H7'
_cod_database_code 9016933

loop_
_space_group_symop_operation_xyz
x,y,z
x,1/2-y,1/2+z
-x,1/2+y,1/2-z
-x,-y,-z

loop_
_atom_site_aniso_label
_atom_site_aniso_U_11
_atom_site_aniso_U_22
_atom_site_aniso_U_33
_atom_site_aniso_U_12
_atom_site_aniso_U_13
_atom_site_aniso_U_23
Cu1 0.01235 0.01255 0.01121 -0.00264 0.00543 -0.00326
Cu2 0.01099 0.01187 0.01168 -0.00128 0.00472 -0.00293
Zn1 0.01111 0.01221 0.01126 -0.00146 0.00295 -0.00107
P 0.00840 0.01001 0.00990 0.00010 0.00289 -0.00132
O1 0.01290 0.02110 0.01300 -0.00010 0.00590 0.00510
O2 0.01250 0.01290 0.01670 -0.00180 0.00490 -0.00430
O3 0.00810 0.01640 0.01390 -0.00050 0.00240 -0.00210
O4 0.01950 0.01400 0.01640 0.00560 0.00710 0.00350
O-h1 0.01050 0.01310 0.01240 -0.00090 0.00320 0.00080
O-h2 0.01120 0.01450 0.01320 -0.00130 0.00390 -0.00200
O-h3 0.01020 0.01200 0.01230 0.00150 0.00430 0.00130
OW1 0.03220 0.02370 0.01920 0.00180 0.00490 0.00260
OW2 0.01820 0.03240 0.02210 -0.00090 0.00750 -0.00240

loop_
_atom_site_label
_atom_site_fract_x
_atom_site_fract_y
_atom_site_fract_z
_atom_site_U_iso_or_equiv
_atom_site_type_symbol
_atom_site_attached_hydrogens
Cu1 0.49119 0.07320 0.12977 0.01159 Cu 0
Cu2 0.46075 0.25309 0.35875 0.01117 Cu 0
Zn1 0.06969 0.07607 0.21045 0.01146 Zn 0
P 0.06592 0.29887 0.41457 0.00931 P 0
O1 0.97533 0.15924 0.03207 0.01520 O 0
O2 0.98311 0.16643 0.35793 0.01380 O 0
O3 0.27509 0.28533 0.46986 0.01280 O 0
O4 0.02460 0.40001 0.29562 0.01610 O 0
O-h1 0.33809 0.08578 0.26875 0.01190 O 0
H1 0.35900 0.02300 0.34000 0.08000 H 0
O-h2 0.62201 0.21779 0.23336 0.01280 O 0
H2 0.74000 0.19000 0.28000 0.08000 H 0
O-h3 0.59993 0.40805 0.46354 0.01120 O 0
H3 0.72480 0.38600 0.48800 0.08000 H 0
OW1 0.65580 0.38343 0.03669 0.02520 O 0
H4 0.76000 0.37000 0.00100 0.08000 H 0
H5 0.65600 0.33400 0.11700 0.08000 H 0
OW2 0.31990 0.40648 0.19194 0.02380 O 0
H6 0.32300 0.37400 0.10300 0.08000 H 0
H7 0.20200 0.40200 0.20900 0.08000 H 0

loop_
_cod_changelog_entry_id
_cod_changelog_entry_author
_cod_changelog_entry_date
_cod_changelog_entry_text
1
;cod-tools version 3.8.0
Id: cif_guess_AMCSD_atom_types 9574 2023-05-10 09:00:05Z saulius
;
2023-05-10T18:57:28+03:00
;Derived atom types and hydrogen counts
from atom names that follow the AMCSD naming convention
(Wat == water, O-H == hydroxyl).
;

loop_
_cod_related_entry_id
_cod_related_entry_database
_cod_related_entry_code
1 AMCSD 0019907
